data_7710590
loop_
_publ_author_name
'WU, Jiabing'
'Huang, Rui-Kang'
'Takahashi, Kiyonori'
'Nakamura, Takayoshi'

_publ_section_title
;
 Solvent Dependence of Crystal Structure and Dielectric Relaxation in
 Ferromagnetic [MnCr(oxalate)3]&#x2212; Salt
;
_journal_name_full 'Dalton Transactions'
_journal_paper_doi 10.1039/D2DT01615J
_journal_year 2022
_chemical_formula_moiety 'C6 Cr Mn O12, C12 H24 O6, C5 H12 N O2, C H4 O'
_chemical_formula_sum 'C24 H40 Cr Mn N O21'
_chemical_formula_weight 785.51
_space_group_crystal_system monoclinic
_space_group_IT_number 9
_space_group_name_Hall 'C -2yc'
_space_group_name_H-M_alt 'C 1 c 1'
_atom_sites_solution_hydrogens geom
_audit_creation_date 2022-05-18
_audit_creation_method
;
Olex2 1.2
(compiled 2018.05.29 svn.r3508 for OlexSys, GUI svn.r5506)
;
_audit_update_record
;
2022-05-18 deposited with the CCDC.	2022-06-22 downloaded from the CCDC.
;
_cell_angle_alpha 90
_cell_angle_beta 94.612(3)
_cell_angle_gamma 90
_cell_formula_units_Z 4
_cell_length_a 9.2411(3)
_cell_length_b 16.5508(4)
_cell_length_c 22.7081(8)
_cell_measurement_reflns_used 11525
_cell_measurement_temperature 273.0(2)
_cell_measurement_theta_max 31.2620
_cell_measurement_theta_min 2.4440
_cell_volume 3461.90(19)
_computing_cell_refinement 'CrysAlisPro 1.171.41.105a (Rigaku OD, 2021)'
_computing_data_collection 'CrysAlisPro 1.171.41.105a (Rigaku OD, 2021)'
_computing_data_reduction 'CrysAlisPro 1.171.41.105a (Rigaku OD, 2021)'
_computing_molecular_graphics 'Olex2 (Dolomanov et al., 2009)'
_computing_publication_material 'Olex2 (Dolomanov et al., 2009)'
_computing_structure_refinement 'ShelXL (Sheldrick, 2015)'
_computing_structure_solution 'SHELXT 2018/2 (Sheldrick, 2018)'
_diffrn_ambient_environment N~2~
_diffrn_ambient_temperature 273.0(2)
_diffrn_detector 'Hybrid Pixel Array Detector'
_diffrn_detector_area_resol_mean 10.0000
_diffrn_detector_type HyPix
_diffrn_measured_fraction_theta_full 1.000
_diffrn_measured_fraction_theta_max 0.838
_diffrn_measurement_details
;
List of Runs (angles in degrees, time in seconds):

  # Type    Start    End  Width  t~exp~   \w     \q     \k     \f   Frames
#--------------------------------------------------------------------------
  1  \w     -2.00  67.00   0.50    7.63    --   -4.89  41.00 -31.00  138
  2  \w    -70.00 -10.00   0.50    7.63    --   -4.89 -41.00 176.00  120
  3  \w     -9.00  26.00   0.50    7.63    --   -4.89 -99.00 120.00   70
  4  \w     -6.00  23.00   0.50    7.63    --   -4.89 -99.00  60.00   58
  5  \w    -17.00  23.00   0.50    7.63    --   -4.89 -99.00 150.00   80
  6  \w    -16.00  26.00   0.50    7.63    --   -4.89 -99.00-120.00   84
  7  \w    -15.00  10.00   0.50    7.63    --    5.13 -99.00 120.00   50
  8  \w    -68.00  17.00   0.50    7.63    --    5.13 -37.00  60.00  170
  9  \w     -6.00  46.00   0.50    7.63    --    5.13  19.00  90.00  104
;
_diffrn_measurement_device 'four-circle diffractometer'
_diffrn_measurement_device_type 'XtaLAB Synergy R, HyPix'
_diffrn_measurement_method '\w scans'
_diffrn_orient_matrix_type 'CrysAlisPro convention (1999,Acta A55,543-557)'
_diffrn_orient_matrix_UB_11 -0.0056611000
_diffrn_orient_matrix_UB_12 -0.0062193000
_diffrn_orient_matrix_UB_13 0.0306242000
_diffrn_orient_matrix_UB_21 -0.0658587000
_diffrn_orient_matrix_UB_22 -0.0214123000
_diffrn_orient_matrix_UB_23 -0.0064702000
_diffrn_orient_matrix_UB_31 0.0395182000
_diffrn_orient_matrix_UB_32 -0.0365957000
_diffrn_orient_matrix_UB_33 -0.0014809000
_diffrn_radiation_monochromator mirror
_diffrn_radiation_probe x-ray
_diffrn_radiation_type MoK\a
_diffrn_radiation_wavelength 0.71073
_diffrn_reflns_av_R_equivalents 0.0451
_diffrn_reflns_av_unetI/netI 0.0407
_diffrn_reflns_Laue_measured_fraction_full 1.000
_diffrn_reflns_Laue_measured_fraction_max 0.838
_diffrn_reflns_limit_h_max 11
_diffrn_reflns_limit_h_min -12
_diffrn_reflns_limit_k_max 22
_diffrn_reflns_limit_k_min -23
_diffrn_reflns_limit_l_max 29
_diffrn_reflns_limit_l_min -31
_diffrn_reflns_number 25801
_diffrn_reflns_point_group_measured_fraction_full 1.000
_diffrn_reflns_point_group_measured_fraction_max 0.838
_diffrn_reflns_theta_full 25.242
_diffrn_reflns_theta_max 30.997
_diffrn_reflns_theta_min 2.461
_diffrn_source 'micro-focus sealed X-ray tube'
_diffrn_source_type 'Mova (Mo) X-ray Source'
_exptl_absorpt_coefficient_mu 0.763
_exptl_absorpt_correction_T_max 1.00000
_exptl_absorpt_correction_T_min 0.64955
_exptl_absorpt_correction_type multi-scan
_exptl_absorpt_process_details
;
CrysAlisPro 1.171.41.105a (Rigaku Oxford Diffraction, 2021)
Empirical absorption correction using spherical harmonics,
implemented in SCALE3 ABSPACK scaling algorithm.
;
_exptl_crystal_colour 'metallic dark violet'
_exptl_crystal_colour_lustre metallic
_exptl_crystal_colour_modifier dark
_exptl_crystal_colour_primary violet
_exptl_crystal_density_diffrn 1.507
_exptl_crystal_description block
_exptl_crystal_F_000 1632
_exptl_crystal_size_max 0.1
_exptl_crystal_size_mid 0.1
_exptl_crystal_size_min 0.05
_refine_diff_density_max 0.391
_refine_diff_density_min -0.543
_refine_diff_density_rms 0.068
_refine_ls_abs_structure_details
;
 Refined as an inversion twin.
;
_refine_ls_abs_structure_Flack 0.14(3)
_refine_ls_extinction_method none
_refine_ls_goodness_of_fit_ref 1.064
_refine_ls_hydrogen_treatment constr
_refine_ls_matrix_type full
_refine_ls_number_parameters 465
_refine_ls_number_reflns 7458
_refine_ls_number_restraints 17
_refine_ls_restrained_S_all 1.069
_refine_ls_R_factor_all 0.0653
_refine_ls_R_factor_gt 0.0519
_refine_ls_shift/su_max 0.000
_refine_ls_shift/su_mean 0.000
_refine_ls_structure_factor_coef Fsqd
_refine_ls_weighting_details 'w=1/[\s^2^(Fo^2^)+(0.0377P)^2^+10.5184P] where P=(Fo^2^+2Fc^2^)/3'
_refine_ls_weighting_scheme calc
_refine_ls_wR_factor_gt 0.1250
_refine_ls_wR_factor_ref 0.1308
_reflns_Friedel_coverage 0.998
_reflns_Friedel_fraction_full 1.000
_reflns_Friedel_fraction_max 0.838
_reflns_number_gt 6071
_reflns_number_total 7458
_reflns_threshold_expression 'I > 2\s(I)'
_cod_data_source_file d2dt01615j2.cif
_cod_data_source_block valeric18c6_auto
_cod_original_cell_volume 3461.92(17)
_cod_database_code 7710590
_shelx_shelxl_version_number 2014/7
_chemical_oxdiff_formula CHOMnCrN
_chemical_oxdiff_usercomment 223K
_shelx_space_group_comment
;
The symmetry employed for this shelxl refinement is uniquely defined
by the following loop, which should always be used as a source of
symmetry information in preference to the above space-group names.
They are only intended as comments.
;
_shelx_estimated_absorpt_t_max 0.963
_shelx_estimated_absorpt_t_min 0.928
_diffrn_oxdiff_digest_frames
;
0174aa27004b272245b06eaa8f8ec0aa4b00025c89f
;
_reflns_odcompleteness_completeness 99.95
_reflns_odcompleteness_iscentric 1
_reflns_odcompleteness_theta 26.32
_olex2_refinement_description
;
1. Twinned data refinement
 Scales: 0.86(3)
 0.14(3)
2. Fixed Uiso
 At 1.2 times of:
  All C(H,H) groups, All C(H,H,H,H) groups, All N(H,H,H) groups
 At 1.5 times of:
  All C(H,H,H) groups, All O(H) groups
3. Restrained distances
 C3A-C4 = C3B-C4 = C3B-C2B = C3A-C2A = C2A-C1 = C2B-C1
 1.52 with sigma of 0.02
 O2A-C5 = O2B-C5
 1.15 with sigma of 0.02
 O2B-C5
 1.25 with sigma of 0.02
4. Uiso/Uaniso restraints and constraints
O2B \\sim O2A: within 1.7A with sigma of 0.02 and sigma for terminal atoms of
0.04
5. Others
 Sof(H1BC)=Sof(H1BD)=Sof(H4BC)=Sof(H4BD)=Sof(C3B)=Sof(H3BA)=Sof(H3BB)=Sof(C2B)=
 Sof(H2BA)=Sof(H2BB)=1-FVAR(1)
 Sof(H1AA)=Sof(H1AB)=Sof(H4AA)=Sof(H4AB)=Sof(C2A)=Sof(H2AA)=Sof(H2AB)=Sof(C3A)=
 Sof(H3AA)=Sof(H3AB)=FVAR(1)
 Sof(O2B)=Sof(H2B)=1-FVAR(2)
 Sof(O2A)=Sof(H2A)=FVAR(2)
6.a Secondary CH2 refined with riding coordinates:
 C22(H22A,H22B), C17(H17A,H17B), C15(H15A,H15B), C16(H16A,H16B), C23(H23A,
 H23B), C20(H20A,H20B), C14(H14A,H14B), C13(H13A,H13B), C24(H24A,H24B),
 C18(H18A,H18B), C21(H21A,H21B), C19(H19A,H19B), C1(H1AA,H1AB), C1(H1BC,H1BD),
 C4(H4AA,H4AB), C4(H4BC,H4BD), C2A(H2AA,H2AB), C3A(H3AA,H3AB), C3B(H3BA,H3BB),
 C2B(H2BA,H2BB)
6.b Tetrahedral OH refined with riding coordinates:
 O3(H3), O2A(H2A), O2B(H2B)
6.c Idealised Me refined as rotating group:
 N1(H1A,H1B,H1C), C6(H6A,H6B,H6C)
;
_olex2_submission_special_instructions 'No special instructions were received'
_oxdiff_exptl_absorpt_empirical_details
;
Empirical correction (ABSPACK) includes:
- Absorption correction using spherical harmonics
- Frame scaling
;
_oxdiff_exptl_absorpt_empirical_full_max 1.322
_oxdiff_exptl_absorpt_empirical_full_min 0.817

loop_
_space_group_symop_operation_xyz
'x, y, z'
'x, -y, z+1/2'
'x+1/2, y+1/2, z'
'x+1/2, -y+1/2, z+1/2'

loop_
_atom_site_label
_atom_site_type_symbol
_atom_site_fract_x
_atom_site_fract_y
_atom_site_fract_z
_atom_site_U_iso_or_equiv
_atom_site_adp_type
_atom_site_occupancy
_atom_site_site_symmetry_order
_atom_site_calc_flag
_atom_site_refinement_flags_posn
_atom_site_refinement_flags_adp
_atom_site_refinement_flags_occupancy
_atom_site_disorder_assembly
_atom_site_disorder_group
Cr1 Cr 0.77798(12) 0.71931(4) 0.40216(6) 0.03258(18) Uani 1 1 d . . . . .
Mn1 Mn 0.77710(12) 0.39215(4) 0.40322(6) 0.03649(19) Uani 1 1 d . . . . .
O13 O 0.5832(6) 0.7343(3) 0.3508(2) 0.0427(13) Uani 1 1 d . . . . .
O18 O 1.1777(7) 0.8048(4) 0.4540(2) 0.0543(16) Uani 1 1 d . . . . .
O12 O 0.6822(6) 0.8051(3) 0.4512(2) 0.0440(14) Uani 1 1 d . . . . .
O15 O 0.8359(6) 0.6251(4) 0.3513(2) 0.0441(13) Uani 1 1 d . . . . .
O19 O 1.0773(7) 0.8786(4) 0.3543(2) 0.0504(15) Uani 1 1 d . . . . .
C10 C 0.5006(8) 0.7856(4) 0.3719(3) 0.0362(17) Uani 1 1 d . . . . .
C12 C 0.8094(9) 0.5558(4) 0.3741(4) 0.0373(19) Uani 1 1 d . . . . .
O16 O 0.7204(6) 0.4913(4) 0.4558(2) 0.0528(15) Uani 1 1 d . . . . .
O14 O 0.7176(6) 0.6252(4) 0.4542(2) 0.0462(15) Uani 1 1 d . . . . .
O5 O 0.3248(6) 0.2399(3) 0.6359(2) 0.0545(12) Uani 1 1 d . . . . .
O20 O 0.4784(6) 0.8788(3) 0.4508(2) 0.0400(12) Uani 1 1 d . . . . .
O17 O 0.8327(6) 0.4892(3) 0.3503(2) 0.0475(14) Uani 1 1 d . . . . .
O4 O 0.0384(6) 0.2703(3) 0.5872(2) 0.0559(12) Uani 1 1 d . . . . .
O6 O 0.4862(6) 0.3713(3) 0.6895(2) 0.0598(13) Uani 1 1 d . . . . .
O11 O 0.8714(6) 0.8063(3) 0.3529(2) 0.0422(13) Uani 1 1 d . . . . .
O9 O -0.1228(6) 0.3935(3) 0.6367(2) 0.0573(12) Uani 1 1 d . . . . .
C8 C 0.9982(10) 0.8261(5) 0.3754(4) 0.046(2) Uani 1 1 d . . . . .
O21 O 0.3792(5) 0.8067(3) 0.3499(2) 0.0375(12) Uani 1 1 d . . . . .
N1 N 0.1963(6) 0.4050(3) 0.6353(3) 0.0485(13) Uani 1 1 d . . . . .
H1A H 0.1485 0.3585 0.6301 0.058 Uiso 1 1 calc GR . . . .
H1B H 0.1487 0.4372 0.6585 0.058 Uiso 1 1 calc GR . . . .
H1C H 0.2849 0.3954 0.6521 0.058 Uiso 1 1 calc GR . . . .
C9 C 0.5594(8) 0.8268(4) 0.4306(3) 0.0300(15) Uani 1 1 d . . . . .
O10 O 0.9732(7) 0.7318(3) 0.4518(3) 0.0502(15) Uani 1 1 d . . . . .
C22 C -0.1803(10) 0.4719(6) 0.6378(4) 0.072(2) Uani 1 1 d . . . . .
H22A H -0.2854 0.4692 0.6358 0.086 Uiso 1 1 calc R . . . .
H22B H -0.1529 0.5019 0.6038 0.086 Uiso 1 1 calc R . . . .
C7 C 1.0555(9) 0.7836(4) 0.4323(3) 0.0395(18) Uani 1 1 d . . . . .
C17 C 0.5234(10) 0.4142(5) 0.7429(4) 0.069(2) Uani 1 1 d . . . . .
H17A H 0.6280 0.4145 0.7512 0.083 Uiso 1 1 calc R . . . .
H17B H 0.4811 0.3874 0.7754 0.083 Uiso 1 1 calc R . . . .
C15 C 0.4783(9) 0.2471(6) 0.6384(4) 0.066(2) Uani 1 1 d . . . . .
H15A H 0.5057 0.2778 0.6047 0.079 Uiso 1 1 calc R . . . .
H15B H 0.5215 0.1938 0.6367 0.079 Uiso 1 1 calc R . . . .
O8 O 0.0263(6) 0.5285(3) 0.6899(2) 0.0601(13) Uani 1 1 d . . . . .
C16 C 0.5324(10) 0.2874(5) 0.6930(4) 0.069(2) Uani 1 1 d . . . . .
H16A H 0.4940 0.2613 0.7266 0.083 Uiso 1 1 calc R . . . .
H16B H 0.6375 0.2844 0.6978 0.083 Uiso 1 1 calc R . . . .
O7 O 0.3171(7) 0.4970(3) 0.7325(3) 0.0647(16) Uani 1 1 d . . . . .
C6 C 0.0872(13) 0.7151(7) 0.2532(4) 0.094(3) Uani 1 1 d . . . . .
H6A H 0.1432 0.7147 0.2194 0.140 Uiso 1 1 calc GR . . . .
H6B H 0.0466 0.7679 0.2577 0.140 Uiso 1 1 calc GR . . . .
H6C H 0.0103 0.6762 0.2478 0.140 Uiso 1 1 calc GR . . . .
C23 C -0.1719(8) 0.3522(5) 0.5833(3) 0.0604(19) Uani 1 1 d . . . . .
H23A H -0.1370 0.3797 0.5495 0.072 Uiso 1 1 calc R . . . .
H23B H -0.2772 0.3515 0.5788 0.072 Uiso 1 1 calc R . . . .
O3 O 0.1730(13) 0.6964(5) 0.3017(6) 0.175(6) Uani 1 1 d . . . . .
H3 H 0.1349 0.6605 0.3200 0.262 Uiso 1 1 calc R . . . .
C20 C 0.0926(12) 0.5612(5) 0.7438(4) 0.075(3) Uani 1 1 d . . . . .
H20A H 0.0773 0.5250 0.7763 0.090 Uiso 1 1 calc R . . . .
H20B H 0.0487 0.6129 0.7518 0.090 Uiso 1 1 calc R . . . .
C11 C 0.7431(9) 0.5584(4) 0.4340(3) 0.0357(19) Uani 1 1 d . . . . .
C14 C 0.2625(9) 0.2025(4) 0.5831(3) 0.0574(18) Uani 1 1 d . . . . .
H14A H 0.3064 0.1499 0.5785 0.069 Uiso 1 1 calc R . . . .
H14B H 0.2819 0.2353 0.5492 0.069 Uiso 1 1 calc R . . . .
C13 C 0.1054(10) 0.1934(5) 0.5857(4) 0.067(2) Uani 1 1 d . . . . .
H13A H 0.0653 0.1636 0.5514 0.081 Uiso 1 1 calc R . . . .
H13B H 0.0860 0.1630 0.6207 0.081 Uiso 1 1 calc R . . . .
C24 C -0.1141(9) 0.2677(5) 0.5871(4) 0.068(2) Uani 1 1 d . . . . .
H24A H -0.1415 0.2420 0.6230 0.082 Uiso 1 1 calc R . . . .
H24B H -0.1547 0.2364 0.5536 0.082 Uiso 1 1 calc R . . . .
C18 C 0.4697(10) 0.4975(6) 0.7379(4) 0.074(2) Uani 1 1 d . . . . .
H18A H 0.5046 0.5281 0.7726 0.089 Uiso 1 1 calc R . . . .
H18B H 0.5057 0.5232 0.7035 0.089 Uiso 1 1 calc R . . . .
C21 C -0.1254(10) 0.5136(6) 0.6924(4) 0.073(2) Uani 1 1 d . . . . .
H21A H -0.1767 0.5642 0.6962 0.087 Uiso 1 1 calc R . . . .
H21B H -0.1412 0.4803 0.7265 0.087 Uiso 1 1 calc R . . . .
C19 C 0.2493(13) 0.5718(6) 0.7386(5) 0.076(3) Uani 1 1 d . . . . .
H19A H 0.2641 0.6053 0.7045 0.091 Uiso 1 1 calc R . . . .
H19B H 0.2927 0.5991 0.7734 0.091 Uiso 1 1 calc R . . . .
C1 C 0.2076(13) 0.4455(7) 0.5762(4) 0.095(4) Uani 1 1 d D . . . .
H1AA H 0.1600 0.4114 0.5457 0.114 Uiso 0.57(3) 1 calc R . P A 1
H1AB H 0.1545 0.4960 0.5760 0.114 Uiso 0.57(3) 1 calc R . P A 1
H1BC H 0.2536 0.4069 0.5515 0.114 Uiso 0.43(3) 1 calc R . P A 2
H1BD H 0.1091 0.4527 0.5587 0.114 Uiso 0.43(3) 1 calc R . P A 2
C4 C 0.289(2) 0.5119(10) 0.4550(6) 0.154(7) Uani 1 1 d D . . . .
H4AA H 0.1886 0.5019 0.4625 0.185 Uiso 0.57(3) 1 calc R . P A 1
H4AB H 0.3257 0.4623 0.4390 0.185 Uiso 0.57(3) 1 calc R . P A 1
H4BC H 0.3848 0.4887 0.4633 0.185 Uiso 0.43(3) 1 calc R . P A 2
H4BD H 0.2202 0.4690 0.4441 0.185 Uiso 0.43(3) 1 calc R . P A 2
O2A O 0.3488(17) 0.6409(9) 0.4224(7) 0.121(7) Uani 0.65(2) 1 d D U P B 1
H2A H 0.3973 0.6567 0.3960 0.181 Uiso 0.65(2) 1 calc R . P B 1
C2A C 0.3540(18) 0.4624(16) 0.5604(9) 0.082(7) Uani 0.57(3) 1 d D . P A 1
H2AA H 0.3960 0.4122 0.5477 0.098 Uiso 0.57(3) 1 calc R . P A 1
H2AB H 0.4114 0.4800 0.5957 0.098 Uiso 0.57(3) 1 calc R . P A 1
C3A C 0.370(2) 0.5262(14) 0.5116(7) 0.095(7) Uani 0.57(3) 1 d D . P A 1
H3AA H 0.3394 0.5780 0.5265 0.114 Uiso 0.57(3) 1 calc R . P A 1
H3AB H 0.4716 0.5307 0.5050 0.114 Uiso 0.57(3) 1 calc R . P A 1
C5 C 0.289(2) 0.5750(10) 0.4075(7) 0.132(6) Uani 1 1 d D . . . .
O1 O 0.1865(15) 0.5708(6) 0.3725(5) 0.149(4) Uani 1 1 d . . . . .
C3B C 0.242(5) 0.561(2) 0.5084(11) 0.17(3) Uani 0.43(3) 1 d D . P A 2
H3BA H 0.1377 0.5683 0.5035 0.203 Uiso 0.43(3) 1 calc R . P A 2
H3BB H 0.2864 0.6139 0.5077 0.203 Uiso 0.43(3) 1 calc R . P A 2
C2B C 0.282(5) 0.5225(19) 0.5700(9) 0.114(17) Uani 0.43(3) 1 d D . P A 2
H2BA H 0.3860 0.5140 0.5752 0.137 Uiso 0.43(3) 1 calc R . P A 2
H2BB H 0.2553 0.5593 0.6005 0.137 Uiso 0.43(3) 1 calc R . P A 2
O2B O 0.399(3) 0.577(2) 0.3817(13) 0.136(14) Uani 0.35(2) 1 d D U P B 2
H2B H 0.4249 0.5312 0.3749 0.204 Uiso 0.35(2) 1 calc R . P B 2

loop_
_atom_site_aniso_label
_atom_site_aniso_U_11
_atom_site_aniso_U_22
_atom_site_aniso_U_33
_atom_site_aniso_U_23
_atom_site_aniso_U_13
_atom_site_aniso_U_12
Cr1 0.0291(4) 0.0264(3) 0.0419(4) -0.0004(6) 0.0010(3) -0.0049(6)
Mn1 0.0324(4) 0.0292(3) 0.0475(4) -0.0011(6) 0.0015(3) -0.0064(6)
O13 0.034(3) 0.048(3) 0.045(3) -0.019(2) -0.006(2) -0.007(3)
O18 0.065(4) 0.050(3) 0.045(3) 0.009(3) -0.016(3) -0.002(3)
O12 0.045(3) 0.043(3) 0.041(3) -0.008(2) -0.015(3) -0.008(3)
O15 0.035(3) 0.051(3) 0.048(3) 0.009(3) 0.012(2) -0.006(3)
O19 0.053(4) 0.055(4) 0.043(3) 0.016(3) 0.000(3) 0.002(3)
C10 0.032(4) 0.036(4) 0.041(4) -0.004(3) 0.004(3) -0.027(3)
C12 0.031(4) 0.035(4) 0.045(4) -0.002(3) -0.007(3) -0.012(3)
O16 0.047(4) 0.068(4) 0.045(3) 0.008(3) 0.012(3) -0.017(3)
O14 0.055(4) 0.045(3) 0.041(3) -0.013(2) 0.018(3) -0.021(3)
O5 0.056(3) 0.057(3) 0.051(3) -0.005(2) 0.003(2) 0.005(2)
O20 0.038(3) 0.031(3) 0.051(3) -0.014(2) 0.003(2) -0.005(2)
O17 0.055(4) 0.045(3) 0.046(3) -0.008(2) 0.020(3) -0.017(3)
O4 0.055(3) 0.044(3) 0.068(3) -0.010(2) -0.003(2) -0.005(2)
O6 0.064(3) 0.063(3) 0.050(3) 0.001(2) -0.013(2) -0.003(3)
O11 0.046(3) 0.033(3) 0.046(3) 0.005(2) -0.004(3) 0.000(3)
O9 0.056(3) 0.067(3) 0.050(3) -0.001(2) 0.007(2) 0.003(3)
C8 0.044(5) 0.041(5) 0.054(5) -0.004(4) 0.010(4) 0.007(4)
O21 0.033(3) 0.029(2) 0.049(3) -0.002(2) -0.009(2) -0.005(2)
N1 0.041(3) 0.037(3) 0.068(4) -0.016(2) 0.004(3) -0.004(2)
C9 0.030(4) 0.025(3) 0.034(4) -0.006(3) -0.004(3) -0.008(3)
O10 0.062(4) 0.038(3) 0.052(3) 0.014(2) 0.014(3) -0.001(3)
C22 0.050(5) 0.081(6) 0.084(6) -0.004(5) 0.002(4) 0.017(4)
C7 0.048(5) 0.034(4) 0.036(4) -0.001(3) -0.005(3) -0.016(3)
C17 0.065(5) 0.079(5) 0.058(5) -0.004(4) -0.024(4) -0.008(4)
C15 0.054(5) 0.075(5) 0.069(5) -0.004(4) 0.009(4) 0.014(4)
O8 0.070(4) 0.059(3) 0.052(3) -0.013(2) 0.006(2) 0.009(3)
C16 0.059(5) 0.076(6) 0.070(5) 0.004(4) -0.008(4) 0.019(4)
O7 0.079(4) 0.047(3) 0.066(4) -0.017(2) -0.007(3) -0.009(3)
C6 0.103(8) 0.114(8) 0.064(6) -0.018(5) 0.004(5) -0.013(7)
C23 0.045(4) 0.080(5) 0.057(4) -0.001(4) 0.001(3) -0.010(4)
O3 0.191(11) 0.083(6) 0.227(12) 0.016(6) -0.130(9) -0.021(6)
C20 0.104(8) 0.061(5) 0.060(5) -0.024(4) 0.000(5) 0.019(5)
C11 0.028(4) 0.049(5) 0.032(4) -0.002(3) 0.015(3) -0.017(3)
C14 0.077(5) 0.047(4) 0.048(4) -0.009(3) -0.001(3) 0.009(4)
C13 0.073(6) 0.056(5) 0.071(5) -0.012(4) -0.006(4) -0.014(4)
C24 0.054(5) 0.077(6) 0.073(5) -0.016(4) -0.002(4) -0.026(4)
C18 0.079(6) 0.086(6) 0.054(5) -0.019(4) -0.019(4) -0.019(5)
C21 0.073(6) 0.075(6) 0.072(5) -0.013(4) 0.016(4) 0.016(5)
C19 0.098(8) 0.059(5) 0.069(6) -0.024(4) 0.001(6) -0.008(5)
C1 0.102(8) 0.119(9) 0.063(6) 0.020(5) -0.002(5) -0.050(7)
C4 0.213(19) 0.134(12) 0.112(11) 0.049(9) -0.004(11) -0.078(13)
O2A 0.119(11) 0.096(11) 0.144(13) 0.050(9) -0.013(9) -0.044(9)
C2A 0.061(11) 0.107(18) 0.080(12) 0.034(11) 0.021(9) -0.009(10)
C3A 0.073(13) 0.135(17) 0.075(12) 0.026(11) -0.005(9) -0.039(12)
C5 0.127(11) 0.168(14) 0.096(9) 0.060(10) -0.017(9) -0.092(11)
O1 0.171(11) 0.138(9) 0.130(9) 0.019(7) -0.037(8) -0.041(8)
C3B 0.18(5) 0.24(5) 0.08(2) 0.06(3) -0.02(2) -0.13(4)
C2B 0.19(4) 0.11(3) 0.040(12) 0.001(13) 0.011(16) -0.08(3)
O2B 0.13(2) 0.15(3) 0.13(2) 0.08(2) -0.011(18) 0.000(19)

loop_
_atom_type_symbol
_atom_type_description
_atom_type_scat_dispersion_real
_atom_type_scat_dispersion_imag
_atom_type_scat_source
C C 0.0033 0.0016 'International Tables Vol C Tables 4.2.6.8 and 6.1.1.4'
H H 0.0000 0.0000 'International Tables Vol C Tables 4.2.6.8 and 6.1.1.4'
Cr Cr 0.3209 0.6236 'International Tables Vol C Tables 4.2.6.8 and 6.1.1.4'
Mn Mn 0.3368 0.7283 'International Tables Vol C Tables 4.2.6.8 and 6.1.1.4'
N N 0.0061 0.0033 'International Tables Vol C Tables 4.2.6.8 and 6.1.1.4'
O O 0.0106 0.0060 'International Tables Vol C Tables 4.2.6.8 and 6.1.1.4'

loop_
_geom_angle_atom_site_label_1
_geom_angle_atom_site_label_2
_geom_angle_atom_site_label_3
_geom_angle
_geom_angle_site_symmetry_1
_geom_angle_site_symmetry_3
_geom_angle_publ_flag
O12 Cr1 O13 80.2(2) . . ?
O12 Cr1 O14 93.7(2) . . ?
O12 Cr1 O11 91.65(15) . . ?
O12 Cr1 O10 91.8(2) . . ?
O15 Cr1 O13 91.6(2) . . ?
O15 Cr1 O12 169.5(2) . . ?
O15 Cr1 O14 80.91(13) . . ?
O15 Cr1 O11 95.0(2) . . ?
O15 Cr1 O10 97.4(2) . . ?
O14 Cr1 O13 98.6(2) . . ?
O14 Cr1 O10 91.6(2) . . ?
O11 Cr1 O13 89.6(2) . . ?
O11 Cr1 O14 170.8(2) . . ?
O11 Cr1 O10 80.8(2) . . ?
O10 Cr1 O13 167.37(15) . . ?
O18 Mn1 O16 94.9(2) 3_445 . ?
O18 Mn1 O21 95.05(15) 3_445 3_545 ?
O19 Mn1 O18 79.1(2) 3_445 3_445 ?
O19 Mn1 O16 97.7(2) 3_445 . ?
O19 Mn1 O17 91.4(2) 3_445 . ?
O19 Mn1 O21 92.2(2) 3_445 3_545 ?
O16 Mn1 O21 167.1(2) . 3_545 ?
O20 Mn1 O18 93.1(2) 3_545 3_445 ?
O20 Mn1 O19 167.75(15) 3_545 3_445 ?
O20 Mn1 O16 92.3(2) 3_545 . ?
O20 Mn1 O17 97.4(2) 3_545 . ?
O20 Mn1 O21 78.88(19) 3_545 3_545 ?
O17 Mn1 O18 168.1(2) . 3_445 ?
O17 Mn1 O16 79.20(14) . . ?
O17 Mn1 O21 92.4(2) . 3_545 ?
C10 O13 Cr1 113.0(4) . . ?
C7 O18 Mn1 113.5(5) . 3 ?
C9 O12 Cr1 114.6(5) . . ?
C12 O15 Cr1 112.7(5) . . ?
C8 O19 Mn1 112.8(6) . 3 ?
O13 C10 C9 116.1(6) . . ?
O21 C10 O13 126.2(7) . . ?
O21 C10 C9 117.7(6) . . ?
O15 C12 C11 115.6(7) . . ?
O17 C12 O15 124.3(9) . . ?
O17 C12 C11 120.0(7) . . ?
C11 O16 Mn1 114.3(5) . . ?
C11 O14 Cr1 113.5(5) . . ?
C15 O5 C14 113.8(6) . . ?
C9 O20 Mn1 114.7(4) . 3_455 ?
C12 O17 Mn1 111.6(5) . . ?
C24 O4 C13 114.3(6) . . ?
C17 O6 C16 112.4(6) . . ?
C8 O11 Cr1 111.8(5) . . ?
C22 O9 C23 111.2(6) . . ?
O19 C8 O11 124.4(8) . . ?
O19 C8 C7 118.0(7) . . ?
O11 C8 C7 117.6(7) . . ?
C10 O21 Mn1 112.6(5) . 3_455 ?
O12 C9 C10 116.1(6) . . ?
O12 C9 O20 128.0(7) . . ?
O20 C9 C10 115.9(6) . . ?
C7 O10 Cr1 113.9(5) . . ?
O9 C22 C21 110.1(7) . . ?
O18 C7 C8 116.5(6) . . ?
O18 C7 O10 127.6(8) . . ?
O10 C7 C8 115.9(6) . . ?
O6 C17 C18 110.2(6) . . ?
O5 C15 C16 110.2(7) . . ?
C21 O8 C20 112.6(7) . . ?
O6 C16 C15 108.2(6) . . ?
C19 O7 C18 116.1(7) . . ?
O9 C23 C24 108.1(6) . . ?
O8 C20 C19 109.4(7) . . ?
O16 C11 C12 114.9(7) . . ?
O14 C11 C12 117.2(7) . . ?
O14 C11 O16 127.9(8) . . ?
O5 C14 C13 110.1(6) . . ?
O4 C13 C14 110.2(6) . . ?
O4 C24 C23 108.8(6) . . ?
O7 C18 C17 109.3(7) . . ?
O8 C21 C22 108.6(7) . . ?
O7 C19 C20 110.7(8) . . ?
C2A C1 N1 115.9(10) . . ?
C2B C1 N1 122.6(12) . . ?
C3A C4 C5 119.5(13) . . ?
C5 C4 C3B 102.4(16) . . ?
C1 C2A C3A 116.7(15) . . ?
C4 C3A C2A 116.8(17) . . ?
O2A C5 C4 115.7(14) . . ?
O1 C5 C4 113.3(11) . . ?
O1 C5 O2A 122.8(18) . . ?
O1 C5 O2B 109(2) . . ?
O2B C5 C4 115(2) . . ?
C4 C3B C2B 115(2) . . ?
C1 C2B C3B 111(2) . . ?

loop_
_geom_bond_atom_site_label_1
_geom_bond_atom_site_label_2
_geom_bond_distance
_geom_bond_site_symmetry_2
_geom_bond_publ_flag
Cr1 O13 2.079(5) . ?
Cr1 O12 2.049(6) . ?
Cr1 O15 2.038(6) . ?
Cr1 O14 2.059(6) . ?
Cr1 O11 2.056(6) . ?
Cr1 O10 2.059(7) . ?
Mn1 O18 2.106(6) 3_445 ?
Mn1 O19 2.089(6) 3_445 ?
Mn1 O16 2.120(7) . ?
Mn1 O20 2.087(6) 3_545 ?
Mn1 O17 2.095(5) . ?
Mn1 O21 2.131(5) 3_545 ?
O13 C10 1.262(9) . ?
O18 Mn1 2.106(6) 3 ?
O18 C7 1.245(10) . ?
O12 C9 1.244(9) . ?
O15 C12 1.289(9) . ?
O19 Mn1 2.089(6) 3 ?
O19 C8 1.256(10) . ?
C10 O21 1.242(9) . ?
C10 C9 1.556(8) . ?
C12 O17 1.254(9) . ?
C12 C11 1.538(7) . ?
O16 C11 1.240(9) . ?
O14 C11 1.228(9) . ?
O5 C15 1.420(9) . ?
O5 C14 1.430(8) . ?
O20 Mn1 2.087(6) 3_455 ?
O20 C9 1.251(8) . ?
O4 C13 1.418(10) . ?
O4 C24 1.410(9) . ?
O6 C17 1.424(9) . ?
O6 C16 1.453(10) . ?
O11 C8 1.283(10) . ?
O9 C22 1.402(10) . ?
O9 C23 1.432(9) . ?
C8 C7 1.526(10) . ?
O21 Mn1 2.131(5) 3_455 ?
N1 C1 1.513(11) . ?
O10 C7 1.251(9) . ?
C22 C21 1.473(12) . ?
C17 C18 1.467(13) . ?
C15 C16 1.460(12) . ?
O8 C20 1.431(9) . ?
O8 C21 1.429(11) . ?
O7 C18 1.406(11) . ?
O7 C19 1.399(11) . ?
C6 O3 1.341(13) . ?
C23 C24 1.498(12) . ?
C20 C19 1.473(15) . ?
C14 C13 1.465(12) . ?
C1 C2A 1.454(16) . ?
C1 C2B 1.460(19) . ?
C4 C3A 1.454(18) . ?
C4 C5 1.502(17) . ?
C4 C3B 1.55(2) . ?
O2A C5 1.259(15) . ?
C2A C3A 1.545(18) . ?
C5 O1 1.186(18) . ?
C5 O2B 1.213(17) . ?
C3B C2B 1.55(2) . ?

loop_
_twin_individual_id
_twin_individual_mass_fraction_refined
1 0.86(3)
2 0.14(3)
